data_2206014
loop_
_publ_author_name
'Tooke, Duncan M.'
'Lutz, Martin'
'Spek, Anthony L.'

_publ_section_title
;
 5-Acetoxy-1-acetyl-3-pyrrolin-2-one
;
_journal_issue 6
_journal_name_full 'Acta Crystallographica Section E'
_journal_page_first o1877
_journal_page_last o1879
_journal_paper_doi 10.1107/S160053680501545X
_journal_volume 61
_journal_year 2005
_chemical_formula_iupac 'C8 H9 N O4'
_chemical_formula_moiety 'C8 H9 N O4'
_chemical_formula_sum 'C8 H9 N O4'
_chemical_formula_weight 183.16
_chemical_name_systematic
;
5-Acetoxy-1-acetyl-3-pyrrolin-2-one
;
_space_group_IT_number 19
_symmetry_cell_setting orthorhombic
_symmetry_space_group_name_Hall 'P 2ac 2ab'
_symmetry_space_group_name_H-M 'P 21 21 21'
_atom_sites_solution_hydrogens geom
_atom_sites_solution_primary direct
_atom_sites_solution_secondary difmap
_audit_creation_method SHELXL-97
_cell_angle_alpha 90.00
_cell_angle_beta 90.00
_cell_angle_gamma 90.00
_cell_formula_units_Z 4
_cell_length_a 6.946(2)
_cell_length_b 10.204(2)
_cell_length_c 12.088(4)
_cell_measurement_reflns_used 25
_cell_measurement_temperature 150(2)
_cell_measurement_theta_max 11.95
_cell_measurement_theta_min 9.92
_cell_volume 856.8(4)
_computing_cell_refinement 'SET4 (de Boer & Duisenberg, 1984)'
_computing_data_collection 'locally modified CAD-4 Software (Enraf--Nonius, 1989)'
_computing_data_reduction 'HELENA (Spek, 1997)'
_computing_molecular_graphics 'PLATON (Spek, 2003)'
_computing_publication_material PLATON
_computing_structure_refinement 'SHELXL97 (Sheldrick, 1997)'
_computing_structure_solution 'SIR97 (Altomare <i>et al.</i>, 1999)'
_diffrn_ambient_temperature 150(2)
_diffrn_measured_fraction_theta_full 1.000
_diffrn_measured_fraction_theta_max 1.000
_diffrn_measurement_device_type 'Enraf--Nonius CAD-4T'
_diffrn_measurement_method \w/2\q
_diffrn_radiation_monochromator graphite
_diffrn_radiation_source 'rotating anode'
_diffrn_radiation_type MoK\a
_diffrn_radiation_wavelength 0.71073
_diffrn_reflns_av_R_equivalents 0.0970
_diffrn_reflns_av_sigmaI/netI 0.0676
_diffrn_reflns_limit_h_max 8
_diffrn_reflns_limit_h_min 0
_diffrn_reflns_limit_k_max 13
_diffrn_reflns_limit_k_min -13
_diffrn_reflns_limit_l_max 15
_diffrn_reflns_limit_l_min -15
_diffrn_reflns_number 4158
_diffrn_reflns_theta_full 27.38
_diffrn_reflns_theta_max 27.38
_diffrn_reflns_theta_min 2.61
_diffrn_standards_decay_% 3
_diffrn_standards_interval_time 60
_diffrn_standards_number 3
_exptl_absorpt_coefficient_mu 0.115
_exptl_absorpt_correction_type none
_exptl_crystal_colour colourless
_exptl_crystal_density_diffrn 1.420
_exptl_crystal_density_method 'not measured'
_exptl_crystal_description block
_exptl_crystal_F_000 384
_exptl_crystal_size_max 0.30
_exptl_crystal_size_mid 0.25
_exptl_crystal_size_min 0.25
_refine_diff_density_max 0.211
_refine_diff_density_min -0.230
_refine_ls_extinction_method none
_refine_ls_goodness_of_fit_ref 1.057
_refine_ls_hydrogen_treatment constr
_refine_ls_matrix_type full
_refine_ls_number_parameters 120
_refine_ls_number_reflns 1140
_refine_ls_number_restraints 0
_refine_ls_restrained_S_all 1.057
_refine_ls_R_factor_all 0.0699
_refine_ls_R_factor_gt 0.0415
_refine_ls_shift/su_max 0.000
_refine_ls_shift/su_mean 0.000
_refine_ls_structure_factor_coef Fsqd
_refine_ls_weighting_details 'w = 1/[\s^2^(Fo^2^)+(0.0335P)^2^] where P = (Fo^2^+2Fc^2^)/3'
_refine_ls_weighting_scheme calc
_refine_ls_wR_factor_gt 0.0795
_refine_ls_wR_factor_ref 0.0897
_reflns_number_gt 855
_reflns_number_total 1140
_reflns_threshold_expression I>2\s(I)
_cod_data_source_file lh6429.cif
_cod_data_source_block I
_cod_database_code 2206014
_cod_database_fobs_code 2206014

loop_
_symmetry_equiv_pos_as_xyz
'x, y, z'
'-x+1/2, -y, z+1/2'
'x+1/2, -y+1/2, -z'
'-x, y+1/2, -z+1/2'

loop_
_atom_site_label
_atom_site_fract_x
_atom_site_fract_y
_atom_site_fract_z
_atom_site_U_iso_or_equiv
_atom_site_adp_type
_atom_site_calc_flag
_atom_site_refinement_flags
_atom_site_occupancy
_atom_site_type_symbol
O1 0.0224(3) 0.6714(2) 0.66602(17) 0.0284(5) Uani d . 1 O
O2 0.1092(3) 0.31308(19) 0.50499(19) 0.0318(5) Uani d . 1 O
O3 0.4440(3) 0.64991(19) 0.63081(16) 0.0229(5) Uani d . 1 O
O4 0.4015(3) 0.8667(2) 0.60491(16) 0.0277(5) Uani d . 1 O
N1 0.1838(3) 0.5245(2) 0.56412(19) 0.0190(6) Uani d . 1 N
C2 0.2083(4) 0.4097(3) 0.5003(3) 0.0217(6) Uani d . 1 C
C3 0.3775(5) 0.4343(3) 0.4302(2) 0.0240(7) Uani d . 1 C
H3 0.4300 0.3739 0.3785 0.029 Uiso calc R 1 H
C4 0.4458(4) 0.5531(3) 0.4500(2) 0.0232(7) Uani d . 1 C
H4 0.5556 0.5897 0.4148 0.028 Uiso calc R 1 H
C5 0.3275(4) 0.6218(3) 0.5348(2) 0.0202(6) Uani d . 1 C
H5 0.2670 0.7031 0.5043 0.024 Uiso calc R 1 H
C6 0.0268(4) 0.5601(3) 0.6295(2) 0.0222(6) Uani d . 1 C
C7 -0.1230(5) 0.4598(3) 0.6530(3) 0.0295(7) Uani d . 1 C
H7A -0.2211 0.4973 0.7020 0.044 Uiso calc R 1 H
H7B -0.0635 0.3839 0.6891 0.044 Uiso calc R 1 H
H7C -0.1833 0.4321 0.5836 0.044 Uiso calc R 1 H
C8 0.4648(4) 0.7780(3) 0.6591(2) 0.0219(6) Uani d . 1 C
C9 0.5793(5) 0.7907(3) 0.7622(2) 0.0313(8) Uani d . 1 C
H9A 0.7050 0.7488 0.7520 0.047 Uiso calc R 1 H
H9B 0.5109 0.7481 0.8232 0.047 Uiso calc R 1 H
H9C 0.5977 0.8837 0.7794 0.047 Uiso calc R 1 H

loop_
_atom_site_aniso_label
_atom_site_aniso_U_11
_atom_site_aniso_U_22
_atom_site_aniso_U_33
_atom_site_aniso_U_12
_atom_site_aniso_U_13
_atom_site_aniso_U_23
O1 0.0330(13) 0.0248(12) 0.0273(11) 0.0047(10) 0.0038(10) -0.0010(10)
O2 0.0393(13) 0.0206(11) 0.0353(11) -0.0089(10) 0.0003(12) -0.0030(10)
O3 0.0240(12) 0.0199(11) 0.0248(10) -0.0009(9) -0.0081(9) -0.0018(8)
O4 0.0335(13) 0.0201(11) 0.0295(11) -0.0025(10) 0.0005(11) -0.0023(9)
N1 0.0208(14) 0.0174(13) 0.0190(12) -0.0003(11) -0.0010(10) 0.0010(9)
C2 0.0299(16) 0.0168(14) 0.0183(13) -0.0002(12) -0.0064(14) -0.0001(12)
C3 0.0285(17) 0.0216(16) 0.0219(14) 0.0026(14) 0.0024(14) 0.0005(12)
C4 0.0206(16) 0.0253(16) 0.0237(14) 0.0004(13) -0.0003(13) 0.0034(12)
C5 0.0199(16) 0.0191(15) 0.0217(14) 0.0000(12) -0.0056(12) 0.0029(11)
C6 0.0231(16) 0.0231(15) 0.0204(14) 0.0033(13) -0.0035(13) 0.0024(12)
C7 0.0234(16) 0.0292(17) 0.0359(18) -0.0039(15) 0.0053(15) 0.0030(14)
C8 0.0149(14) 0.0257(16) 0.0250(14) -0.0020(13) 0.0076(13) -0.0051(13)
C9 0.0281(19) 0.037(2) 0.0286(16) -0.0053(16) -0.0015(14) -0.0089(14)

loop_
_atom_type_symbol
_atom_type_description
_atom_type_scat_dispersion_real
_atom_type_scat_dispersion_imag
_atom_type_scat_source
C C 0.0033 0.0016 'International Tables Vol C Tables 4.2.6.8 and 6.1.1.4'
H H 0.0000 0.0000 'International Tables Vol C Tables 4.2.6.8 and 6.1.1.4'
N N 0.0061 0.0033 'International Tables Vol C Tables 4.2.6.8 and 6.1.1.4'
O O 0.0106 0.0060 'International Tables Vol C Tables 4.2.6.8 and 6.1.1.4'

loop_
_geom_angle_atom_site_label_1
_geom_angle_atom_site_label_2
_geom_angle_atom_site_label_3
_geom_angle
C8 O3 C5 116.9(2)
C6 N1 C2 128.3(3)
C6 N1 C5 119.8(2)
C2 N1 C5 110.5(2)
O2 C2 N1 125.8(3)
O2 C2 C3 128.6(3)
N1 C2 C3 105.7(2)
C4 C3 C2 109.8(3)
C4 C3 H3 125.1
C2 C3 H3 125.1
C3 C4 C5 111.0(3)
C3 C4 H4 124.5
C5 C4 H4 124.5
O3 C5 N1 109.0(2)
O3 C5 C4 109.7(2)
N1 C5 C4 103.0(2)
O3 C5 H5 111.6
N1 C5 H5 111.6
C4 C5 H5 111.6
O1 C6 N1 117.9(3)
O1 C6 C7 123.7(3)
N1 C6 C7 118.4(3)
C6 C7 H7A 109.5
C6 C7 H7B 109.5
H7A C7 H7B 109.5
C6 C7 H7C 109.5
H7A C7 H7C 109.5
H7B C7 H7C 109.5
O4 C8 O3 123.3(3)
O4 C8 C9 126.0(3)
O3 C8 C9 110.7(3)
C8 C9 H9A 109.5
C8 C9 H9B 109.5
H9A C9 H9B 109.5
C8 C9 H9C 109.5
H9A C9 H9C 109.5
H9B C9 H9C 109.5

loop_
_geom_bond_atom_site_label_1
_geom_bond_atom_site_label_2
_geom_bond_distance
O1 C6 1.219(4)
O2 C2 1.204(3)
O3 C8 1.359(3)
O3 C5 1.443(3)
O4 C8 1.201(3)
N1 C6 1.395(4)
N1 C2 1.413(4)
N1 C5 1.452(4)
C2 C3 1.470(4)
C3 C4 1.324(4)
C3 H3 0.9500
C4 C5 1.489(4)
C4 H4 0.9500
C5 H5 1.0000
C6 C7 1.487(4)
C7 H7A 0.9800
C7 H7B 0.9800
C7 H7C 0.9800
C8 C9 1.484(4)
C9 H9A 0.9800
C9 H9B 0.9800
C9 H9C 0.9800

loop_
_geom_hbond_atom_site_label_D
_geom_hbond_atom_site_label_H
_geom_hbond_atom_site_label_A
_geom_hbond_site_symmetry_A
_geom_hbond_distance_DH
_geom_hbond_distance_HA
_geom_hbond_distance_DA
_geom_hbond_angle_DHA
_geom_hbond_publ_flag
C4 H4 O4 3_566 0.95 2.46 3.336(4) 154 yes
C5 H5 O4 . 1.00 2.27 2.688(4) 104 yes
C9 H9A O1 1_655 0.98 2.56 3.508(4) 162 yes
C9 H9B O2 2_565 0.98 2.43 3.384(4) 164 yes

loop_
_geom_torsion_atom_site_label_1
_geom_torsion_atom_site_label_2
_geom_torsion_atom_site_label_3
_geom_torsion_atom_site_label_4
_geom_torsion
C6 N1 C2 O2 -12.3(5)
C5 N1 C2 O2 -178.9(3)
C6 N1 C2 C3 168.2(3)
C5 N1 C2 C3 1.6(3)
O2 C2 C3 C4 180.0(3)
N1 C2 C3 C4 -0.5(3)
C2 C3 C4 C5 -0.7(4)
C8 O3 C5 N1 -128.3(2)
C8 O3 C5 C4 119.6(3)
C6 N1 C5 O3 73.6(3)
C2 N1 C5 O3 -118.5(2)
C6 N1 C5 C4 -169.9(2)
C2 N1 C5 C4 -2.0(3)
C3 C4 C5 O3 117.6(3)
C3 C4 C5 N1 1.6(3)
C2 N1 C6 O1 -170.1(3)
C5 N1 C6 O1 -4.6(4)
C2 N1 C6 C7 11.3(4)
C5 N1 C6 C7 176.8(3)
C5 O3 C8 O4 -4.6(4)
C5 O3 C8 C9 177.1(2)

loop_
_cod_related_entry_id
_cod_related_entry_database
_cod_related_entry_code
1 ChemSpider 9194701
